data_4063742
loop_
_publ_author_name
'Srivastava, Kriti'
'Shah, Poonam'
'Singh, Harkesh B.'
'Butcher, Ray J.'

_publ_section_title
;
 Isolation and Structural Characterization of Some Aryltellurium Halides
 and Their Hydrolyzed Products Stabilized by an Intramolecular
 Te&#x00B7;&#x00B7;&#x00B7;N Interaction
;
_journal_issue 3
_journal_name_full Organometallics
_journal_page_first 534
_journal_paper_doi 10.1021/om1009022
_journal_volume 30
_journal_year 2011
_chemical_formula_moiety 'C12 H9 Cl N2 Te'
_chemical_formula_sum 'C12 H9 Cl N2 Te'
_chemical_formula_weight 344.26
_chemical_name_systematic
; 
 ? 
;
_space_group_IT_number 15
_symmetry_cell_setting monoclinic
_symmetry_space_group_name_Hall '-C 2yc'
_symmetry_space_group_name_H-M 'C 1 2/c 1'
_atom_sites_solution_hydrogens geom
_atom_sites_solution_primary direct
_atom_sites_solution_secondary difmap
_audit_creation_method SHELXL-97
_cell_angle_alpha 90.00
_cell_angle_beta 116.074(2)
_cell_angle_gamma 90.00
_cell_formula_units_Z 8
_cell_length_a 31.3486(10)
_cell_length_b 4.09590(10)
_cell_length_c 20.1937(7)
_cell_measurement_reflns_used 8636
_cell_measurement_temperature 100(2)
_cell_measurement_theta_max 28.82
_cell_measurement_theta_min 2.89
_cell_volume 2329.00(13)
_computing_cell_refinement 'Bruker Apex 2'
_computing_data_collection 'Bruker Apex 2'
_computing_data_reduction 'Bruker SAINT'
_computing_molecular_graphics 'Bruker SHELXTL (Bruker 2000)'
_computing_publication_material 'Bruker SHELXTL'
_computing_structure_refinement 'SHELXL-97 (Sheldrick, 2008)'
_computing_structure_solution 'SHELXS-97 (Sheldrick, 2008)'
_diffrn_ambient_temperature 100(2)
_diffrn_measured_fraction_theta_full 0.997
_diffrn_measured_fraction_theta_max 0.994
_diffrn_measurement_device_type 'Bruker Apex 2 CCD area detector'
_diffrn_measurement_method '\w scans'
_diffrn_radiation_monochromator graphite
_diffrn_radiation_source 'fine-focus sealed tube'
_diffrn_radiation_type MoK\a
_diffrn_radiation_wavelength 0.71073
_diffrn_reflns_av_R_equivalents 0.0375
_diffrn_reflns_av_sigmaI/netI 0.0225
_diffrn_reflns_limit_h_max 44
_diffrn_reflns_limit_h_min -44
_diffrn_reflns_limit_k_max 5
_diffrn_reflns_limit_k_min -5
_diffrn_reflns_limit_l_max 28
_diffrn_reflns_limit_l_min -28
_diffrn_reflns_number 24344
_diffrn_reflns_theta_full 25.00
_diffrn_reflns_theta_max 30.14
_diffrn_reflns_theta_min 4.07
_exptl_absorpt_coefficient_mu 2.755
_exptl_absorpt_correction_T_max 0.7457
_exptl_absorpt_correction_T_min 0.6268
_exptl_absorpt_correction_type multi-scan
_exptl_absorpt_process_details 'Sadabs (Sheldrick, 1996)'
_exptl_crystal_colour colorless
_exptl_crystal_density_diffrn 1.964
_exptl_crystal_density_method 'not measured'
_exptl_crystal_description prism
_exptl_crystal_F_000 1312
_exptl_crystal_size_max 0.37
_exptl_crystal_size_mid 0.23
_exptl_crystal_size_min 0.19
_refine_diff_density_max 1.030
_refine_diff_density_min -0.588
_refine_diff_density_rms 0.086
_refine_ls_extinction_method none
_refine_ls_goodness_of_fit_ref 1.059
_refine_ls_hydrogen_treatment constr
_refine_ls_matrix_type full
_refine_ls_number_parameters 145
_refine_ls_number_reflns 3428
_refine_ls_number_restraints 0
_refine_ls_restrained_S_all 1.059
_refine_ls_R_factor_all 0.0356
_refine_ls_R_factor_gt 0.0255
_refine_ls_shift/su_max 0.001
_refine_ls_shift/su_mean 0.000
_refine_ls_structure_factor_coef Fsqd
_refine_ls_weighting_details 'calc w=1/[\s^2^(Fo^2^)+(0.0311P)^2^+2.0107P] where P=(Fo^2^+2Fc^2^)/3'
_refine_ls_weighting_scheme calc
_refine_ls_wR_factor_gt 0.0580
_refine_ls_wR_factor_ref 0.0631
_reflns_number_gt 2841
_reflns_number_total 3428
_reflns_threshold_expression I>2\s(I)
_cod_data_source_file om1009022_si_002.cif
_cod_data_source_block ups494
_cod_depositor_comments
;
The following automatic conversions were performed:

'_symmetry_cell_setting' value 'Monoclinic' changed to 'monoclinic'
according to /home/saulius/struct/CIF-dictionaries/cif_core.dic
dictionary named 'cif_core.dic' version 2.4.1 from 2010-06-29.

Automatic conversion script
Id: cif_fix_values 1715 2011-07-08 13:25:40Z adriana 
;
_cod_original_cell_volume 2329.00(12)
_cod_original_sg_symbol_H-M 'C 2/c'
_cod_database_code 4063742

loop_
_symmetry_equiv_pos_as_xyz
'x, y, z'
'-x, y, -z+1/2'
'x+1/2, y+1/2, z'
'-x+1/2, y+1/2, -z+1/2'
'-x, -y, -z'
'x, -y, z-1/2'
'-x+1/2, -y+1/2, -z'
'x+1/2, -y+1/2, z-1/2'

loop_
_atom_site_label
_atom_site_type_symbol
_atom_site_fract_x
_atom_site_fract_y
_atom_site_fract_z
_atom_site_U_iso_or_equiv
_atom_site_adp_type
_atom_site_occupancy
_atom_site_symmetry_multiplicity
_atom_site_calc_flag
_atom_site_refinement_flags
Te Te 0.177431(5) 0.05802(4) 0.438750(8) 0.03569(6) Uani 1 1 d .
Cl Cl 0.21934(2) -0.1637(2) 0.56907(4) 0.05144(17) Uani 1 1 d .
N1 N 0.08077(7) 0.2232(6) 0.31437(10) 0.0404(5) Uani 1 1 d .
N2 N 0.12498(7) 0.2347(5) 0.32929(10) 0.0338(4) Uani 1 1 d .
C1 C 0.11181(9) -0.0172(6) 0.43660(13) 0.0361(5) Uani 1 1 d .
C2 C 0.10242(10) -0.1619(7) 0.49162(15) 0.0450(6) Uani 1 1 d .
H2A H 0.1278 -0.2370 0.5360 0.054 Uiso 1 1 calc R
C3 C 0.05624(11) -0.1943(9) 0.48096(17) 0.0569(8) Uani 1 1 d .
H3A H 0.0500 -0.2929 0.5184 0.068 Uiso 1 1 calc R
C4 C 0.01823(11) -0.0862(10) 0.41657(19) 0.0630(9) Uani 1 1 d .
H4A H -0.0134 -0.1092 0.4109 0.076 Uiso 1 1 calc R
C5 C 0.02645(10) 0.0539(9) 0.36117(17) 0.0555(8) Uani 1 1 d .
H5A H 0.0007 0.1265 0.3170 0.067 Uiso 1 1 calc R
C6 C 0.07343(9) 0.0877(7) 0.37110(14) 0.0401(6) Uani 1 1 d .
C7 C 0.13683(9) 0.3698(6) 0.27412(13) 0.0354(5) Uani 1 1 d .
C8 C 0.10403(10) 0.5508(7) 0.21611(15) 0.0448(6) Uani 1 1 d .
H8A H 0.0731 0.5889 0.2120 0.054 Uiso 1 1 calc R
C9 C 0.11746(11) 0.6748(8) 0.16429(15) 0.0524(7) Uani 1 1 d .
H9A H 0.0956 0.8030 0.1248 0.063 Uiso 1 1 calc R
C10 C 0.16175(11) 0.6160(7) 0.16895(16) 0.0484(7) Uani 1 1 d .
H10A H 0.1701 0.6990 0.1323 0.058 Uiso 1 1 calc R
C11 C 0.19395(11) 0.4367(7) 0.22670(17) 0.0492(6) Uani 1 1 d .
H11A H 0.2247 0.3975 0.2302 0.059 Uiso 1 1 calc R
C12 C 0.18181(9) 0.3131(7) 0.27983(15) 0.0441(6) Uani 1 1 d .
H12A H 0.2042 0.1901 0.3199 0.053 Uiso 1 1 calc R

loop_
_atom_site_aniso_label
_atom_site_aniso_U_11
_atom_site_aniso_U_22
_atom_site_aniso_U_33
_atom_site_aniso_U_23
_atom_site_aniso_U_13
_atom_site_aniso_U_12
Te 0.03096(9) 0.04359(10) 0.02974(9) -0.00010(6) 0.01078(6) 0.00182(6)
Cl 0.0447(3) 0.0719(5) 0.0321(3) 0.0062(3) 0.0117(3) 0.0090(3)
N1 0.0334(10) 0.0545(14) 0.0294(10) -0.0010(9) 0.0104(8) 0.0030(10)
N2 0.0331(10) 0.0387(11) 0.0283(9) -0.0040(8) 0.0125(8) 0.0012(8)
C1 0.0359(12) 0.0409(14) 0.0313(12) -0.0053(9) 0.0145(10) -0.0007(9)
C2 0.0461(14) 0.0554(16) 0.0351(13) -0.0013(11) 0.0194(11) -0.0008(13)
C3 0.0569(18) 0.075(2) 0.0462(16) -0.0048(15) 0.0298(15) -0.0126(16)
C4 0.0421(16) 0.098(3) 0.0552(19) -0.0115(17) 0.0269(15) -0.0147(16)
C5 0.0350(14) 0.088(2) 0.0415(15) -0.0022(15) 0.0150(12) 0.0001(14)
C6 0.0350(12) 0.0528(16) 0.0323(12) -0.0039(11) 0.0146(10) 0.0015(11)
C7 0.0394(12) 0.0385(13) 0.0269(11) -0.0051(9) 0.0132(10) -0.0026(10)
C8 0.0420(14) 0.0544(15) 0.0352(13) 0.0036(11) 0.0144(11) 0.0055(12)
C9 0.0566(17) 0.0601(18) 0.0364(14) 0.0092(13) 0.0168(13) 0.0050(15)
C10 0.0586(17) 0.0519(17) 0.0409(15) -0.0018(12) 0.0275(13) -0.0072(13)
C11 0.0452(15) 0.0561(17) 0.0522(17) -0.0027(13) 0.0269(14) -0.0042(13)
C12 0.0396(13) 0.0520(15) 0.0388(14) 0.0006(12) 0.0155(11) 0.0012(12)

loop_
_atom_type_symbol
_atom_type_description
_atom_type_scat_dispersion_real
_atom_type_scat_dispersion_imag
_atom_type_scat_source
C C 0.0033 0.0016 'International Tables Vol C Tables 4.2.6.8 and 6.1.1.4'
H H 0.0000 0.0000 'International Tables Vol C Tables 4.2.6.8 and 6.1.1.4'
N N 0.0061 0.0033 'International Tables Vol C Tables 4.2.6.8 and 6.1.1.4'
Cl Cl 0.1484 0.1585 'International Tables Vol C Tables 4.2.6.8 and 6.1.1.4'
Te Te -0.5308 1.6751 'International Tables Vol C Tables 4.2.6.8 and 6.1.1.4'

loop_
_geom_angle_atom_site_label_1
_geom_angle_atom_site_label_2
_geom_angle_atom_site_label_3
_geom_angle
C1 Te N2 74.45(9)
C1 Te Cl 91.45(7)
N2 Te Cl 165.86(5)
N2 N1 C6 112.1(2)
N1 N2 C7 117.04(19)
N1 N2 Te 118.23(15)
C7 N2 Te 124.71(15)
C2 C1 C6 118.9(2)
C2 C1 Te 127.0(2)
C6 C1 Te 114.01(18)
C3 C2 C1 119.4(3)
C3 C2 H2A 120.3
C1 C2 H2A 120.3
C2 C3 C4 121.7(3)
C2 C3 H3A 119.2
C4 C3 H3A 119.2
C5 C4 C3 120.1(3)
C5 C4 H4A 120.0
C3 C4 H4A 120.0
C4 C5 C6 118.9(3)
C4 C5 H5A 120.5
C6 C5 H5A 120.5
N1 C6 C5 117.9(2)
N1 C6 C1 121.1(2)
C5 C6 C1 120.9(2)
C12 C7 C8 120.7(2)
C12 C7 N2 118.3(2)
C8 C7 N2 121.0(2)
C9 C8 C7 118.4(3)
C9 C8 H8A 120.8
C7 C8 H8A 120.8
C10 C9 C8 121.3(3)
C10 C9 H9A 119.4
C8 C9 H9A 119.4
C9 C10 C11 119.8(3)
C9 C10 H10A 120.1
C11 C10 H10A 120.1
C10 C11 C12 120.3(3)
C10 C11 H11A 119.8
C12 C11 H11A 119.8
C11 C12 C7 119.5(3)
C11 C12 H12A 120.3
C7 C12 H12A 120.3

loop_
_geom_bond_atom_site_label_1
_geom_bond_atom_site_label_2
_geom_bond_distance
Te C1 2.062(2)
Te N2 2.2178(19)
Te Cl 2.5371(7)
N1 N2 1.283(3)
N1 C6 1.380(3)
N2 C7 1.432(3)
C1 C2 1.400(4)
C1 C6 1.408(4)
C2 C3 1.373(4)
C2 H2A 0.9500
C3 C4 1.394(5)
C3 H3A 0.9500
C4 C5 1.379(5)
C4 H4A 0.9500
C5 C6 1.403(4)
C5 H5A 0.9500
C7 C12 1.383(4)
C7 C8 1.386(4)
C8 C9 1.385(4)
C8 H8A 0.9500
C9 C10 1.371(4)
C9 H9A 0.9500
C10 C11 1.372(5)
C10 H10A 0.9500
C11 C12 1.382(4)
C11 H11A 0.9500
C12 H12A 0.9500

loop_
_geom_torsion_atom_site_label_1
_geom_torsion_atom_site_label_2
_geom_torsion_atom_site_label_3
_geom_torsion_atom_site_label_4
_geom_torsion
C6 N1 N2 C7 179.8(2)
C6 N1 N2 Te -1.8(3)
C1 Te N2 N1 1.80(17)
Cl Te N2 N1 -2.9(4)
C1 Te N2 C7 -179.9(2)
Cl Te N2 C7 175.39(16)
N2 Te C1 C2 177.6(2)
Cl Te C1 C2 -3.5(2)
N2 Te C1 C6 -1.28(18)
Cl Te C1 C6 177.58(18)
C6 C1 C2 C3 -0.8(4)
Te C1 C2 C3 -179.7(2)
C1 C2 C3 C4 -0.1(5)
C2 C3 C4 C5 0.8(6)
C3 C4 C5 C6 -0.5(5)
N2 N1 C6 C5 -178.6(2)
N2 N1 C6 C1 0.6(4)
C4 C5 C6 N1 178.8(3)
C4 C5 C6 C1 -0.4(5)
C2 C1 C6 N1 -178.1(2)
Te C1 C6 N1 0.9(3)
C2 C1 C6 C5 1.1(4)
Te C1 C6 C5 -179.9(2)
N1 N2 C7 C12 -164.1(2)
Te N2 C7 C12 17.6(3)
N1 N2 C7 C8 15.4(3)
Te N2 C7 C8 -162.9(2)
C12 C7 C8 C9 -0.4(4)
N2 C7 C8 C9 -179.8(3)
C7 C8 C9 C10 1.3(5)
C8 C9 C10 C11 -1.4(5)
C9 C10 C11 C12 0.5(5)
C10 C11 C12 C7 0.4(5)
C8 C7 C12 C11 -0.4(4)
N2 C7 C12 C11 179.1(2)
